data_4102793
loop_
_publ_author_name
'Tao Wu'
'Le Wang'
'Xianhui Bu'
'Victoria Chau'
'Pingyun Feng'

_publ_section_title
;
 Largest Molecular Clusters in the Supertetrahedral Tn Series
;
_journal_name_full 'Journal of the American Chemical Society'
_journal_page_first 10823
_journal_page_last 10831
_journal_paper_doi 10.1021/ja102688p
_journal_volume 132
_journal_year 2010
_chemical_formula_moiety '(C11 H24 N2 2+)4n,n(Ga16 Se33 Cu2 Sn2 8-)'
_chemical_formula_sum 'C44 H96 Cu2 Ga16 N8 Se33 Sn2'
_chemical_formula_weight 4823.05
_chemical_name_systematic
; 
catena-(tetrakis(1,1'-Methylenedipiperidinium) 
tritriaconta-selenido-hexadeca-gallium-di-copper-di-tin) 
;
_space_group_IT_number 142
_symmetry_cell_setting tetragonal
_symmetry_space_group_name_Hall '-I 4bd 2c'
_symmetry_space_group_name_H-M 'I 41/a c d :2'
_atom_sites_solution_hydrogens geom
_atom_sites_solution_primary direct
_atom_sites_solution_secondary difmap
_audit_creation_method SHELXL-97
_cell_angle_alpha 90.00
_cell_angle_beta 90.00
_cell_angle_gamma 90.00
_cell_formula_units_Z 8
_cell_length_a 23.9286(2)
_cell_length_b 23.9286(2)
_cell_length_c 42.0821(5)
_cell_measurement_temperature 150(2)
_cell_volume 24095.3(4)
_computing_structure_refinement 'SHELXL-97 (Sheldrick, 1997)'
_computing_structure_solution 'SHELXS-97 (Sheldrick, 1990)'
_diffrn_ambient_temperature 150(2)
_diffrn_measured_fraction_theta_full 1.000
_diffrn_measured_fraction_theta_max 1.000
_diffrn_radiation_monochromator graphite
_diffrn_radiation_source 'fine-focus sealed tube'
_diffrn_radiation_type MoK\a
_diffrn_radiation_wavelength 0.71073
_diffrn_reflns_av_R_equivalents 0.0791
_diffrn_reflns_av_sigmaI/netI 0.0272
_diffrn_reflns_limit_h_max 27
_diffrn_reflns_limit_h_min -27
_diffrn_reflns_limit_k_max 27
_diffrn_reflns_limit_k_min -24
_diffrn_reflns_limit_l_max 48
_diffrn_reflns_limit_l_min -48
_diffrn_reflns_number 131661
_diffrn_reflns_theta_full 23.99
_diffrn_reflns_theta_max 23.99
_diffrn_reflns_theta_min 1.54
_exptl_absorpt_coefficient_mu 14.237
_exptl_crystal_colour Orange
_exptl_crystal_density_diffrn 2.253
_exptl_crystal_density_method 'not measured'
_exptl_crystal_description octahedral
_exptl_crystal_F_000 14208
_refine_diff_density_max 2.143
_refine_diff_density_min -2.238
_refine_diff_density_rms 0.311
_refine_ls_extinction_method none
_refine_ls_goodness_of_fit_ref 1.060
_refine_ls_hydrogen_treatment mixed
_refine_ls_matrix_type full
_refine_ls_number_parameters 121
_refine_ls_number_reflns 4741
_refine_ls_number_restraints 0
_refine_ls_restrained_S_all 1.060
_refine_ls_R_factor_all 0.1196
_refine_ls_R_factor_gt 0.0587
_refine_ls_shift/su_max 0.000
_refine_ls_shift/su_mean 0.000
_refine_ls_structure_factor_coef Fsqd
_refine_ls_weighting_details 'calc w=1/[\s^2^(Fo^2^)+(0.0878P)^2^+3256.0005P] where P=(Fo^2^+2Fc^2^)/3'
_refine_ls_weighting_scheme calc
_refine_ls_wR_factor_gt 0.1873
_refine_ls_wR_factor_ref 0.2720
_reflns_number_gt 2777
_reflns_number_total 4741
_reflns_threshold_expression >2sigma(I)
_cod_data_source_file ja102688p_si_002_1.cif
_cod_data_source_block OCF-5-CuGaSnSe-DPM
_cod_original_sg_symbol_H-M 'I 41/a c d'
_cod_original_formula_sum 'C44 H96 N8 Cu2 Ga16 Se33 Sn2'
_cod_database_code 4102793

loop_
_symmetry_equiv_pos_as_xyz
'x, y, z'
'-x+1/2, -y, z+1/2'
'-y+1/4, x+3/4, z+1/4'
'y+1/4, -x+1/4, z+3/4'
'-x+1/2, y, -z'
'x, -y, -z+1/2'
'y+1/4, x+3/4, -z+3/4'
'-y+1/4, -x+1/4, -z+1/4'
'x+1/2, y+1/2, z+1/2'
'-x+1, -y+1/2, z+1'
'-y+3/4, x+5/4, z+3/4'
'y+3/4, -x+3/4, z+5/4'
'-x+1, y+1/2, -z+1/2'
'x+1/2, -y+1/2, -z+1'
'y+3/4, x+5/4, -z+5/4'
'-y+3/4, -x+3/4, -z+3/4'
'-x, -y, -z'
'x-1/2, y, -z-1/2'
'y-1/4, -x-3/4, -z-1/4'
'-y-1/4, x-1/4, -z-3/4'
'x-1/2, -y, z'
'-x, y, z-1/2'
'-y-1/4, -x-3/4, z-3/4'
'y-1/4, x-1/4, z-1/4'
'-x+1/2, -y+1/2, -z+1/2'
'x, y+1/2, -z'
'y+1/4, -x-1/4, -z+1/4'
'-y+1/4, x+1/4, -z-1/4'
'x, -y+1/2, z+1/2'
'-x+1/2, y+1/2, z'
'-y+1/4, -x-1/4, z-1/4'
'y+1/4, x+1/4, z+1/4'

loop_
_atom_site_label
_atom_site_type_symbol
_atom_site_fract_x
_atom_site_fract_y
_atom_site_fract_z
_atom_site_U_iso_or_equiv
_atom_site_adp_type
_atom_site_occupancy
_atom_site_symmetry_multiplicity
_atom_site_calc_flag
_atom_site_refinement_flags
Ga1 Ga 0.35473(8) 0.06232(8) 0.22048(4) 0.0472(5) Uani 0.50 1 d P
Sn1 Sn 0.35473(8) 0.06232(8) 0.22048(4) 0.0472(5) Uani 0.50 1 d P
Ga2 Ga 0.33746(9) 0.17402(10) 0.15700(5) 0.0408(6) Uani 1 1 d .
Ga3 Ga 0.46499(10) 0.07313(9) 0.15684(5) 0.0414(6) Uani 1 1 d .
Ga4 Ga 0.45066(10) 0.18708(10) 0.09296(5) 0.0401(6) Uani 0.50 1 d P
Cu4 Cu 0.45066(10) 0.18708(10) 0.09296(5) 0.0401(6) Uani 0.50 1 d P
Ga5 Ga 0.43721(10) 0.29877(10) 0.02764(5) 0.0408(6) Uani 1 1 d .
Se1 Se 0.29364(13) 0.0000 0.2500 0.0539(9) Uani 1 2 d S
Se2 Se 0.28390(9) 0.11244(10) 0.18934(6) 0.0522(6) Uani 1 1 d .
Se3 Se 0.41743(10) 0.00516(9) 0.18811(5) 0.0515(6) Uani 1 1 d .
Se4 Se 0.40449(10) 0.12422(10) 0.25716(5) 0.0534(7) Uani 1 1 d .
Se5 Se 0.27093(9) 0.22184(10) 0.12501(6) 0.0484(6) Uani 1 1 d .
Se6 Se 0.39809(9) 0.11983(9) 0.12298(5) 0.0435(6) Uani 1 1 d .
Se7 Se 0.38424(9) 0.23199(9) 0.05854(5) 0.0431(6) Uani 1 1 d .
Se8 Se 0.51063(9) 0.13419(9) 0.05854(5) 0.0444(6) Uani 1 1 d .
Se9 Se 0.5000 0.2500 0.1250 0.0620(13) Uani 1 4 d S
Se10 Se 0.5000 0.2500 -0.00633(7) 0.0465(8) Uani 1 2 d S

loop_
_atom_site_aniso_label
_atom_site_aniso_U_11
_atom_site_aniso_U_22
_atom_site_aniso_U_33
_atom_site_aniso_U_23
_atom_site_aniso_U_13
_atom_site_aniso_U_12
Ga1 0.0425(11) 0.0527(12) 0.0462(11) 0.0115(9) 0.0032(8) 0.0018(9)
Sn1 0.0425(11) 0.0527(12) 0.0462(11) 0.0115(9) 0.0032(8) 0.0018(9)
Ga2 0.0346(12) 0.0471(14) 0.0408(13) 0.0139(11) -0.0005(10) 0.0000(10)
Ga3 0.0461(14) 0.0356(13) 0.0424(13) 0.0072(10) 0.0119(11) 0.0015(10)
Ga4 0.0384(13) 0.0435(14) 0.0384(13) 0.0096(11) 0.0047(10) 0.0049(11)
Cu4 0.0384(13) 0.0435(14) 0.0384(13) 0.0096(11) 0.0047(10) 0.0049(11)
Ga5 0.0456(14) 0.0447(14) 0.0320(12) 0.0033(10) -0.0047(10) 0.0004(11)
Se1 0.0380(18) 0.068(2) 0.0556(19) 0.0169(17) 0.000 0.000
Se2 0.0398(13) 0.0610(15) 0.0559(14) 0.0211(12) 0.0034(10) 0.0009(11)
Se3 0.0563(15) 0.0430(13) 0.0552(14) 0.0144(11) 0.0130(11) -0.0021(11)
Se4 0.0626(15) 0.0593(15) 0.0383(12) 0.0123(11) 0.0031(11) -0.0105(12)
Se5 0.0344(12) 0.0575(14) 0.0533(13) 0.0166(11) -0.0043(10) -0.0022(10)
Se6 0.0443(12) 0.0444(12) 0.0418(12) 0.0076(10) 0.0048(10) -0.0013(10)
Se7 0.0454(13) 0.0424(13) 0.0413(12) 0.0045(9) -0.0034(10) -0.0008(10)
Se8 0.0467(13) 0.0446(12) 0.0420(12) 0.0010(10) 0.0068(10) -0.0013(10)
Se9 0.0614(19) 0.0614(19) 0.063(3) 0.000 0.000 0.000
Se10 0.056(2) 0.0519(19) 0.0311(15) 0.000 0.000 0.0010(16)

loop_
_atom_type_symbol
_atom_type_description
_atom_type_scat_dispersion_real
_atom_type_scat_dispersion_imag
_atom_type_scat_source
Ga Ga 0.2307 1.6083 'International Tables Vol C Tables 4.2.6.8 and 6.1.1.4'
Se Se -0.0929 2.2259 'International Tables Vol C Tables 4.2.6.8 and 6.1.1.4'
Cu Cu 0.3201 1.2651 'International Tables Vol C Tables 4.2.6.8 and 6.1.1.4'
Sn Sn -0.6537 1.4246 'International Tables Vol C Tables 4.2.6.8 and 6.1.1.4'

loop_
_geom_angle_atom_site_label_1
_geom_angle_atom_site_label_2
_geom_angle_atom_site_label_3
_geom_angle
_geom_angle_site_symmetry_1
_geom_angle_site_symmetry_3
Se1 Ga1 Se3 108.11(10) . .
Se1 Ga1 Se4 109.97(9) . .
Se3 Ga1 Se4 113.04(11) . .
Se1 Ga1 Se2 99.05(10) . .
Se3 Ga1 Se2 113.55(11) . .
Se4 Ga1 Se2 112.13(12) . .
Se5 Ga2 Se2 105.13(11) . .
Se5 Ga2 Se8 109.83(12) . 27_565
Se2 Ga2 Se8 107.92(12) . 27_565
Se5 Ga2 Se6 108.96(12) . .
Se2 Ga2 Se6 109.25(12) . .
Se8 Ga2 Se6 115.25(12) 27_565 .
Se5 Ga3 Se3 104.88(11) 20_656 .
Se5 Ga3 Se6 109.37(12) 20_656 .
Se3 Ga3 Se6 108.96(12) . .
Se5 Ga3 Se7 108.88(12) 20_656 20_656
Se3 Ga3 Se7 109.28(12) . 20_656
Se6 Ga3 Se7 114.98(12) . 20_656
Se9 Ga4 Se8 112.66(11) . .
Se9 Ga4 Se6 113.10(11) . .
Se8 Ga4 Se6 106.10(12) . .
Se9 Ga4 Se7 113.14(11) . .
Se8 Ga4 Se7 105.51(11) . .
Se6 Ga4 Se7 105.68(12) . .
Se10 Ga5 Se4 105.10(11) . 27_565
Se10 Ga5 Se8 108.85(11) . 10_554
Se4 Ga5 Se8 110.28(12) 27_565 10_554
Se10 Ga5 Se7 109.27(11) . .
Se4 Ga5 Se7 108.02(12) 27_565 .
Se8 Ga5 Se7 114.87(11) 10_554 .
Sn1 Se1 Ga1 0.00(10) 6 6
Sn1 Se1 Ga1 106.03(15) 6 .
Ga1 Se1 Ga1 106.03(15) 6 .
Ga2 Se2 Ga1 103.64(11) . .
Ga3 Se3 Ga1 102.65(11) . .
Ga5 Se4 Ga1 102.92(10) 20_656 .
Ga3 Se5 Ga2 105.88(11) 27_565 .
Ga4 Se6 Ga2 105.46(11) . .
Ga4 Se6 Ga3 105.84(11) . .
Ga2 Se6 Ga3 107.25(11) . .
Ga4 Se7 Ga5 105.83(11) . .
Ga4 Se7 Ga3 105.72(11) . 27_565
Ga5 Se7 Ga3 107.08(11) . 27_565
Ga4 Se8 Ga2 105.65(11) . 20_656
Ga4 Se8 Ga5 106.50(11) . 10_554
Ga2 Se8 Ga5 107.30(11) 20_656 10_554
Cu4 Se9 Ga4 0.00(13) 27_565 27_565
Cu4 Se9 Cu4 109.66(11) 27_565 20_656
Ga4 Se9 Cu4 109.66(11) 27_565 20_656
Cu4 Se9 Ga4 109.66(11) 27_565 20_656
Ga4 Se9 Ga4 109.66(11) 27_565 20_656
Cu4 Se9 Ga4 0.00(14) 20_656 20_656
Cu4 Se9 Ga4 109.38(5) 27_565 .
Ga4 Se9 Ga4 109.38(5) 27_565 .
Cu4 Se9 Ga4 109.38(5) 20_656 .
Ga4 Se9 Ga4 109.38(5) 20_656 .
Cu4 Se9 Ga4 109.38(5) 27_565 10_554
Ga4 Se9 Ga4 109.38(5) 27_565 10_554
Cu4 Se9 Ga4 109.38(5) 20_656 10_554
Ga4 Se9 Ga4 109.38(5) 20_656 10_554
Ga4 Se9 Ga4 109.66(11) . 10_554
Cu4 Se9 Cu4 109.38(5) 27_565 10_554
Ga4 Se9 Cu4 109.38(5) 27_565 10_554
Cu4 Se9 Cu4 109.38(5) 20_656 10_554
Ga4 Se9 Cu4 109.38(5) 20_656 10_554
Ga4 Se9 Cu4 109.66(11) . 10_554
Ga4 Se9 Cu4 0.00(13) 10_554 10_554
Ga5 Se10 Ga5 106.15(15) 10_554 .

loop_
_geom_bond_atom_site_label_1
_geom_bond_atom_site_label_2
_geom_bond_distance
_geom_bond_site_symmetry_2
Ga1 Se1 2.430(3) .
Ga1 Se3 2.445(3) .
Ga1 Se4 2.448(3) .
Ga1 Se2 2.455(3) .
Ga2 Se5 2.378(3) .
Ga2 Se2 2.380(3) .
Ga2 Se8 2.408(3) 27_565
Ga2 Se6 2.416(3) .
Ga3 Se5 2.375(3) 20_656
Ga3 Se3 2.382(3) .
Ga3 Se6 2.417(3) .
Ga3 Se7 2.423(3) 20_656
Ga4 Se9 2.341(2) .
Ga4 Se8 2.400(3) .
Ga4 Se6 2.402(3) .
Ga4 Se7 2.404(3) .
Ga5 Se10 2.380(3) .
Ga5 Se4 2.381(3) 27_565
Ga5 Se8 2.413(3) 10_554
Ga5 Se7 2.419(3) .
Se1 Sn1 2.430(3) 6
Se1 Ga1 2.430(3) 6
Se4 Ga5 2.381(3) 20_656
Se5 Ga3 2.375(3) 27_565
Se7 Ga3 2.423(3) 27_565
Se8 Ga2 2.408(3) 20_656
Se8 Ga5 2.413(3) 10_554
Se9 Cu4 2.341(2) 27_565
Se9 Ga4 2.341(2) 27_565
Se9 Cu4 2.341(2) 20_656
Se9 Ga4 2.341(2) 20_656
Se9 Ga4 2.341(2) 10_554
Se9 Cu4 2.341(2) 10_554
Se10 Ga5 2.380(3) 10_554
